data_4033129
loop_
_publ_author_name
'Chang, Meng-Yang'
'Chen, Han-Yu'
'Chen, Yu-Hsin'

_publ_section_title
;
 Synthesis of 2-Aryl-3-sulfonylchromans via Knoevenagel Condensation and
 Reduction Protocol.
;
_journal_issue 23
_journal_name_full 'The Journal of organic chemistry'
_journal_page_first 12631
_journal_page_last 12639
_journal_paper_doi 10.1021/acs.joc.7b02392
_journal_volume 82
_journal_year 2017
_chemical_absolute_configuration rm
_chemical_formula_sum 'C24 H22 O4 S'
_chemical_formula_weight 406.47
_space_group_crystal_system triclinic
_space_group_IT_number 1
_space_group_name_Hall 'P 1'
_space_group_name_H-M_alt 'P 1'
_symmetry_space_group_name_Hall 'P 1'
_symmetry_space_group_name_H-M 'P 1'
_atom_sites_solution_hydrogens geom
_audit_creation_method SHELXL-2014/6
_cell_angle_alpha 73.869(2)
_cell_angle_beta 81.276(2)
_cell_angle_gamma 68.067(2)
_cell_formula_units_Z 2
_cell_length_a 9.3081(5)
_cell_length_b 10.4852(5)
_cell_length_c 11.7136(6)
_cell_measurement_reflns_used 9909
_cell_measurement_temperature 100(2)
_cell_measurement_theta_max 26.3937
_cell_measurement_theta_min 2.3622
_cell_volume 1017.25(9)
_computing_cell_refinement 'SAINT V8.34A (Bruker AXS Inc., 2013)'
_computing_data_collection 'Bruker APEX2'
_computing_data_reduction 'SAINT V8.34A (Bruker AXS Inc., 2013)'
_computing_molecular_graphics 'Bruker SHELXTL'
_computing_publication_material 'Bruker SHELXTL'
_computing_structure_refinement 'SHELXL-2014/6 (Sheldrick, 2014)'
_diffrn_ambient_temperature 100(2)
_diffrn_detector_area_resol_mean 8.3333
_diffrn_measured_fraction_theta_full 0.998
_diffrn_measured_fraction_theta_max 0.981
_diffrn_measurement_device_type 'Bruker APEX-II CCD'
_diffrn_measurement_method '\f and \w scans'
_diffrn_radiation_type MoK\a
_diffrn_radiation_wavelength 0.71073
_diffrn_reflns_av_R_equivalents 0.0228
_diffrn_reflns_av_unetI/netI 0.0288
_diffrn_reflns_Laue_measured_fraction_full 0.998
_diffrn_reflns_Laue_measured_fraction_max 0.981
_diffrn_reflns_limit_h_max 11
_diffrn_reflns_limit_h_min -11
_diffrn_reflns_limit_k_max 12
_diffrn_reflns_limit_k_min -13
_diffrn_reflns_limit_l_max 10
_diffrn_reflns_limit_l_min -14
_diffrn_reflns_number 15505
_diffrn_reflns_point_group_measured_fraction_full 0.812
_diffrn_reflns_point_group_measured_fraction_max 0.784
_diffrn_reflns_theta_full 25.242
_diffrn_reflns_theta_max 26.535
_diffrn_reflns_theta_min 2.158
_exptl_absorpt_coefficient_mu 0.187
_exptl_absorpt_correction_T_max 0.9485
_exptl_absorpt_correction_T_min 0.8754
_exptl_absorpt_correction_type multi-scan
_exptl_absorpt_process_details 'SADABS V2014/4 (Bruker AXS Inc.)'
_exptl_crystal_colour colorless
_exptl_crystal_density_diffrn 1.327
_exptl_crystal_density_meas ?
_exptl_crystal_density_method 'not measured'
_exptl_crystal_description lump
_exptl_crystal_F_000 428
_exptl_crystal_size_max 0.15
_exptl_crystal_size_mid 0.10
_exptl_crystal_size_min 0.08
_refine_diff_density_max 1.467
_refine_diff_density_min -0.449
_refine_diff_density_rms 0.068
_refine_ls_abs_structure_details
;
 Flack x determined using 2368 quotients [(I+)-(I-)]/[(I+)+(I-)]
 (Parsons, Flack and Wagner, Acta Cryst. B69 (2013) 249-259).
;
_refine_ls_abs_structure_Flack -0.029(18)
_refine_ls_extinction_method none
_refine_ls_goodness_of_fit_ref 1.025
_refine_ls_hydrogen_treatment constr
_refine_ls_matrix_type full
_refine_ls_number_parameters 529
_refine_ls_number_reflns 6636
_refine_ls_number_restraints 3
_refine_ls_restrained_S_all 1.024
_refine_ls_R_factor_all 0.0442
_refine_ls_R_factor_gt 0.0434
_refine_ls_shift/su_max 0.001
_refine_ls_shift/su_mean 0.000
_refine_ls_structure_factor_coef Fsqd
_refine_ls_weighting_details 'w=1/[\s^2^(Fo^2^)+(0.0873P)^2^+0.5435P] where P=(Fo^2^+2Fc^2^)/3'
_refine_ls_weighting_scheme calc
_refine_ls_wR_factor_gt 0.1219
_refine_ls_wR_factor_ref 0.1229
_reflns_Friedel_coverage 0.599
_reflns_Friedel_fraction_full 0.627
_reflns_Friedel_fraction_max 0.587
_reflns_number_gt 6489
_reflns_number_total 6636
_reflns_threshold_expression 'I > 2\s(I)'
_cod_data_source_file jo7b02392_si_001.cif
_cod_data_source_block 170401lt_0m_a
_cod_depositor_comments
;
The following automatic conversions were performed:

'_exptl_crystal_density_meas' value 'not measured' was changed to '?'
- the value is perceived as not measured.

Automatic conversion script
Id: cif_fix_values 4973 2017-02-22 13:04:09Z antanas 

 Adding full bibliography for 4033128--4033132.cif.
;
_cod_database_code 4033129
_shelx_space_group_comment
;
The symmetry employed for this shelxl refinement is uniquely defined
by the following loop, which should always be used as a source of
symmetry information in preference to the above space-group names.
They are only intended as comments.
;
_shelxl_version_number 2014/6

loop_
_space_group_symop_operation_xyz
'x, y, z'

loop_
_atom_site_label
_atom_site_type_symbol
_atom_site_fract_x
_atom_site_fract_y
_atom_site_fract_z
_atom_site_U_iso_or_equiv
_atom_site_adp_type
_atom_site_occupancy
_atom_site_site_symmetry_order
_atom_site_calc_flag
_atom_site_refinement_flags_posn
_atom_site_refinement_flags_adp
C1 C 0.3904(4) 0.5594(4) 0.7411(4) 0.0188(8) Uani 1 1 d . .
C2 C 0.2754(4) 0.5432(4) 0.6713(4) 0.0177(7) Uani 1 1 d . .
C3 C 0.1710(4) 0.6587(4) 0.6073(4) 0.0184(7) Uani 1 1 d . .
H3A H 0.1078 0.6484 0.5564 0.022 Uiso 1 1 calc R U
C4 C 0.1548(4) 0.7974(4) 0.6159(4) 0.0192(8) Uani 1 1 d . .
C5 C 0.0586(4) 0.9231(4) 0.5446(4) 0.0230(9) Uani 1 1 d . .
H5 H 0.0081 0.9184 0.4821 0.028 Uiso 1 1 calc R U
C6 C 0.0363(5) 1.0527(4) 0.5636(4) 0.0276(10) Uani 1 1 d . .
H6 H -0.0288 1.1370 0.5145 0.033 Uiso 1 1 calc R U
C7 C 0.1098(5) 1.0598(4) 0.6555(4) 0.0263(9) Uani 1 1 d . .
H7A H 0.0935 1.1493 0.6696 0.032 Uiso 1 1 calc R U
C8 C 0.2065(5) 0.9377(4) 0.7265(4) 0.0276(9) Uani 1 1 d . .
H8 H 0.2570 0.9431 0.7888 0.033 Uiso 1 1 calc R U
C9 C 0.2289(4) 0.8082(4) 0.7058(4) 0.0207(8) Uani 1 1 d . .
C10 C 0.4376(4) 0.4455(4) 0.8560(4) 0.0184(7) Uani 1 1 d . .
C11 C 0.5825(4) 0.3397(4) 0.8635(4) 0.0227(8) Uani 1 1 d . .
H11 H 0.6549 0.3371 0.7969 0.027 Uiso 1 1 calc R U
C12 C 0.6208(5) 0.2363(4) 0.9708(4) 0.0257(9) Uani 1 1 d . .
H12 H 0.7208 0.1647 0.9768 0.031 Uiso 1 1 calc R U
C13 C 0.5175(5) 0.2369(4) 1.0662(4) 0.0280(9) Uani 1 1 d . .
H13 H 0.5449 0.1650 1.1376 0.034 Uiso 1 1 calc R U
C14 C 0.3716(5) 0.3426(4) 1.0595(4) 0.0275(9) Uani 1 1 d . .
H14 H 0.2995 0.3441 1.1263 0.033 Uiso 1 1 calc R U
C15 C 0.3324(5) 0.4462(4) 0.9538(4) 0.0222(8) Uani 1 1 d . .
H15 H 0.2326 0.5180 0.9484 0.027 Uiso 1 1 calc R U
C16 C 0.2133(4) 0.2951(4) 0.7920(4) 0.0169(8) Uani 1 1 d . .
C17 C 0.3095(4) 0.1722(4) 0.8648(4) 0.0185(8) Uani 1 1 d . .
H17 H 0.4169 0.1341 0.8434 0.022 Uiso 1 1 calc R U
C18 C 0.2467(4) 0.1069(4) 0.9680(4) 0.0190(8) Uani 1 1 d . .
H18 H 0.3112 0.0220 1.0170 0.023 Uiso 1 1 calc R U
C19 C 0.0897(4) 0.1632(4) 1.0021(4) 0.0173(7) Uani 1 1 d . .
C20 C -0.0043(4) 0.2860(4) 0.9283(4) 0.0201(8) Uani 1 1 d . .
H20 H -0.1112 0.3250 0.9507 0.024 Uiso 1 1 calc R U
C21 C 0.0553(4) 0.3523(4) 0.8228(4) 0.0182(7) Uani 1 1 d . .
H21 H -0.0100 0.4350 0.7723 0.022 Uiso 1 1 calc R U
C22 C 0.0234(4) 0.0911(4) 1.1171(4) 0.0213(8) Uani 1 1 d . .
H22 H -0.0872 0.1518 1.1287 0.026 Uiso 1 1 calc R U
C23 C 0.0261(5) -0.0547(4) 1.1096(4) 0.0285(10) Uani 1 1 d . .
H23A H -0.0248 -0.0432 1.0382 0.043 Uiso 1 1 calc R U
H23B H -0.0291 -0.0942 1.1804 0.043 Uiso 1 1 calc R U
H23C H 0.1337 -0.1191 1.1056 0.043 Uiso 1 1 calc R U
C24 C 0.1101(5) 0.0772(5) 1.2233(4) 0.0320(10) Uani 1 1 d . .
H24A H 0.2196 0.0196 1.2132 0.048 Uiso 1 1 calc R U
H24B H 0.0645 0.0316 1.2966 0.048 Uiso 1 1 calc R U
H24C H 0.1019 0.1715 1.2281 0.048 Uiso 1 1 calc R U
C25 C 0.6793(4) 0.3721(4) 0.3781(3) 0.0145(7) Uani 1 1 d . .
C26 C 0.5105(4) 0.4550(4) 0.3465(3) 0.0153(7) Uani 1 1 d . .
C27 C 0.4131(4) 0.3865(4) 0.3513(3) 0.0154(7) Uani 1 1 d . .
H27 H 0.3063 0.4383 0.3386 0.018 Uiso 1 1 calc R U
C28 C 0.4703(4) 0.2339(4) 0.3758(3) 0.0161(7) Uani 1 1 d . .
C29 C 0.3733(4) 0.1538(4) 0.4030(4) 0.0198(8) Uani 1 1 d . .
H29 H 0.2640 0.2000 0.4074 0.024 Uiso 1 1 calc R U
C30 C 0.4354(5) 0.0073(4) 0.4237(4) 0.0229(8) Uani 1 1 d . .
H30 H 0.3691 -0.0468 0.4431 0.027 Uiso 1 1 calc R U
C31 C 0.5952(5) -0.0595(4) 0.4160(4) 0.0227(8) Uani 1 1 d . .
H31 H 0.6378 -0.1598 0.4306 0.027 Uiso 1 1 calc R U
C32 C 0.6940(4) 0.0181(4) 0.3873(4) 0.0221(8) Uani 1 1 d . .
H32 H 0.8030 -0.0282 0.3796 0.026 Uiso 1 1 calc R U
C33 C 0.6307(4) 0.1644(4) 0.3701(3) 0.0170(7) Uani 1 1 d . .
C34 C 0.7954(4) 0.4425(4) 0.3129(4) 0.0173(7) Uani 1 1 d . .
C35 C 0.8331(4) 0.4479(4) 0.1927(4) 0.0194(8) Uani 1 1 d . .
H35 H 0.7871 0.4076 0.1517 0.023 Uiso 1 1 calc R U
C36 C 0.9386(4) 0.5127(4) 0.1323(4) 0.0229(8) Uani 1 1 d . .
H36 H 0.9649 0.5165 0.0501 0.027 Uiso 1 1 calc R U
C37 C 1.0045(4) 0.5711(4) 0.1924(4) 0.0253(9) Uani 1 1 d . .
H37 H 1.0761 0.6154 0.1508 0.030 Uiso 1 1 calc R U
C38 C 0.9687(5) 0.5664(4) 0.3111(5) 0.0276(10) Uani 1 1 d . .
H38 H 1.0150 0.6072 0.3513 0.033 Uiso 1 1 calc R U
C39 C 0.8630(4) 0.5009(4) 0.3728(4) 0.0219(8) Uani 1 1 d . .
H39 H 0.8381 0.4966 0.4552 0.026 Uiso 1 1 calc R U
C40 C 0.5037(4) 0.7079(4) 0.1818(4) 0.0152(8) Uani 1 1 d . .
C41 C 0.4699(5) 0.6746(4) 0.0839(4) 0.0205(8) Uani 1 1 d . .
H41 H 0.4079 0.6174 0.0945 0.025 Uiso 1 1 calc R U
C42 C 0.5264(5) 0.7246(4) -0.0272(4) 0.0266(9) Uani 1 1 d . .
H42 H 0.5035 0.7008 -0.0932 0.032 Uiso 1 1 calc R U
C43 C 0.6172(5) 0.8098(4) -0.0465(4) 0.0285(10) Uani 1 1 d . .
C44 C 0.6477(4) 0.8436(4) 0.0520(5) 0.0283(10) Uani 1 1 d . .
H44 H 0.7079 0.9024 0.0410 0.034 Uiso 1 1 calc R U
C45 C 0.5922(4) 0.7934(4) 0.1663(4) 0.0223(8) Uani 1 1 d . .
H45 H 0.6145 0.8171 0.2325 0.027 Uiso 1 1 calc R U
C46 C 0.6800(7) 0.8585(6) -0.1764(7) 0.075(3) Uani 1 1 d . .
H46 H 0.5855 0.9085 -0.2239 0.089 Uiso 1 1 calc R U
C47 C 0.7736(10) 0.7215(8) -0.2263(8) 0.076(2) Uani 1 1 d . .
H47A H 0.7955 0.7504 -0.3122 0.114 Uiso 1 1 calc R U
H47B H 0.7114 0.6603 -0.2110 0.114 Uiso 1 1 calc R U
H47C H 0.8714 0.6695 -0.1865 0.114 Uiso 1 1 calc R U
C48 C 0.7543(9) 0.9545(8) -0.1982(8) 0.069(2) Uani 1 1 d . .
H48A H 0.6963 1.0296 -0.1569 0.104 Uiso 1 1 calc R U
H48B H 0.7603 0.9960 -0.2840 0.104 Uiso 1 1 calc R U
H48C H 0.8592 0.9065 -0.1693 0.104 Uiso 1 1 calc R U
O1 O 0.1848(3) 0.4016(3) 0.5664(3) 0.0218(6) Uani 1 1 d . .
O2 O 0.4490(3) 0.2911(3) 0.6437(3) 0.0219(6) Uani 1 1 d . .
O3 O 0.5236(3) 0.5639(3) 0.6703(3) 0.0235(6) Uani 1 1 d . .
H3 H 0.5010 0.5984 0.5987 0.035 Uiso 1 1 calc R U
O4 O 0.3185(3) 0.6880(3) 0.7815(3) 0.0248(6) Uani 1 1 d . .
O5 O 0.2659(3) 0.6819(3) 0.3217(3) 0.0203(6) Uani 1 1 d . .
O6 O 0.4912(3) 0.6794(3) 0.4120(2) 0.0194(6) Uani 1 1 d . .
O7 O 0.6945(3) 0.3442(3) 0.4998(2) 0.0195(6) Uani 1 1 d . .
H7 H 0.6154 0.3296 0.5371 0.029 Uiso 1 1 calc R U
O8 O 0.7295(3) 0.2398(3) 0.3409(3) 0.0188(6) Uani 1 1 d . .
S1 S 0.28738(9) 0.37624(9) 0.65696(8) 0.0172(2) Uani 1 1 d . .
S2 S 0.43170(8) 0.64045(8) 0.32483(8) 0.0147(2) Uani 1 1 d . .

loop_
_atom_site_aniso_label
_atom_site_aniso_U_11
_atom_site_aniso_U_22
_atom_site_aniso_U_33
_atom_site_aniso_U_23
_atom_site_aniso_U_13
_atom_site_aniso_U_12
C1 0.0186(17) 0.0165(17) 0.023(2) -0.0050(15) -0.0041(15) -0.0064(14)
C2 0.0190(17) 0.0191(17) 0.016(2) -0.0072(15) 0.0001(15) -0.0065(14)
C3 0.0203(17) 0.0233(18) 0.0135(19) -0.0035(15) -0.0025(14) -0.0098(14)
C4 0.0165(17) 0.0212(18) 0.017(2) -0.0028(15) 0.0015(15) -0.0060(14)
C5 0.0185(17) 0.027(2) 0.019(2) 0.0024(16) -0.0020(16) -0.0085(15)
C6 0.0215(19) 0.0194(19) 0.033(3) 0.0010(17) -0.0025(17) -0.0018(15)
C7 0.029(2) 0.0179(18) 0.029(2) -0.0045(17) -0.0013(18) -0.0062(16)
C8 0.028(2) 0.0209(19) 0.034(3) -0.0073(17) -0.0076(19) -0.0059(16)
C9 0.0182(17) 0.0182(18) 0.023(2) -0.0032(15) -0.0048(16) -0.0036(14)
C10 0.0209(17) 0.0174(17) 0.018(2) -0.0043(14) -0.0063(15) -0.0062(14)
C11 0.0202(18) 0.0219(18) 0.025(2) -0.0039(16) -0.0028(16) -0.0067(15)
C12 0.0221(18) 0.0210(19) 0.031(2) -0.0037(17) -0.0102(17) -0.0028(15)
C13 0.040(2) 0.024(2) 0.022(2) -0.0008(17) -0.0144(19) -0.0118(18)
C14 0.037(2) 0.027(2) 0.020(2) -0.0066(17) -0.0006(18) -0.0121(18)
C15 0.0262(19) 0.0211(19) 0.020(2) -0.0082(16) -0.0063(16) -0.0050(15)
C16 0.0226(18) 0.0199(18) 0.0130(19) -0.0066(14) 0.0034(15) -0.0125(15)
C17 0.0160(16) 0.0174(17) 0.022(2) -0.0065(15) 0.0013(15) -0.0050(14)
C18 0.0187(17) 0.0164(18) 0.020(2) -0.0035(15) -0.0021(15) -0.0046(14)
C19 0.0196(17) 0.0175(17) 0.017(2) -0.0053(15) 0.0010(15) -0.0084(14)
C20 0.0178(17) 0.0216(18) 0.019(2) -0.0038(15) 0.0021(15) -0.0065(15)
C21 0.0192(17) 0.0174(17) 0.016(2) -0.0034(14) -0.0008(15) -0.0047(14)
C22 0.0183(17) 0.0234(19) 0.017(2) 0.0012(15) 0.0034(15) -0.0076(15)
C23 0.030(2) 0.0217(19) 0.032(3) 0.0016(18) -0.0013(19) -0.0128(16)
C24 0.033(2) 0.040(2) 0.014(2) 0.0029(18) -0.0006(18) -0.0108(19)
C25 0.0125(15) 0.0117(15) 0.020(2) -0.0046(14) 0.0004(14) -0.0043(12)
C26 0.0166(16) 0.0155(16) 0.0154(19) -0.0035(14) -0.0025(14) -0.0069(14)
C27 0.0168(16) 0.0167(17) 0.0120(18) -0.0034(13) 0.0012(14) -0.0060(13)
C28 0.0204(17) 0.0152(16) 0.0137(19) -0.0042(14) -0.0025(15) -0.0062(14)
C29 0.0199(17) 0.0210(18) 0.022(2) -0.0059(15) 0.0000(15) -0.0105(15)
C30 0.027(2) 0.0224(19) 0.027(2) -0.0073(16) -0.0013(17) -0.0164(16)
C31 0.0267(19) 0.0148(17) 0.030(2) -0.0080(16) -0.0063(17) -0.0076(15)
C32 0.0206(18) 0.0176(18) 0.031(2) -0.0107(17) -0.0037(17) -0.0053(15)
C33 0.0202(18) 0.0172(17) 0.017(2) -0.0042(15) 0.0000(15) -0.0108(14)
C34 0.0132(16) 0.0141(16) 0.023(2) -0.0033(14) -0.0009(14) -0.0039(13)
C35 0.0149(16) 0.0175(17) 0.027(2) -0.0073(15) -0.0001(15) -0.0061(13)
C36 0.0208(17) 0.0203(18) 0.024(2) -0.0041(16) 0.0065(16) -0.0076(14)
C37 0.0130(16) 0.0223(18) 0.037(3) -0.0039(18) 0.0047(17) -0.0074(14)
C38 0.0196(18) 0.024(2) 0.042(3) -0.0075(19) -0.0064(18) -0.0092(16)
C39 0.0185(17) 0.0211(18) 0.027(2) -0.0054(16) -0.0029(16) -0.0082(14)
C40 0.0131(16) 0.0120(16) 0.018(2) -0.0006(14) -0.0019(14) -0.0029(13)
C41 0.0246(18) 0.0192(17) 0.020(2) -0.0045(15) -0.0014(16) -0.0103(15)
C42 0.031(2) 0.025(2) 0.017(2) -0.0024(16) 0.0003(17) -0.0047(16)
C43 0.0222(19) 0.0195(19) 0.031(3) 0.0035(17) 0.0043(18) -0.0017(15)
C44 0.0161(17) 0.0190(19) 0.045(3) 0.0025(18) 0.0014(18) -0.0090(15)
C45 0.0174(17) 0.0178(17) 0.030(2) -0.0032(16) -0.0004(16) -0.0070(14)
C46 0.044(3) 0.027(3) 0.094(6) 0.015(3) 0.047(3) 0.012(2)
C47 0.086(5) 0.069(5) 0.079(6) -0.033(4) 0.022(4) -0.032(4)
C48 0.069(4) 0.061(4) 0.078(5) -0.027(4) 0.015(4) -0.024(3)
O1 0.0267(14) 0.0282(15) 0.0163(15) -0.0076(12) 0.0005(12) -0.0151(12)
O2 0.0240(13) 0.0219(13) 0.0206(15) -0.0067(11) 0.0051(11) -0.0100(11)
O3 0.0219(13) 0.0270(15) 0.0220(16) 0.0010(12) -0.0042(11) -0.0130(11)
O4 0.0330(15) 0.0175(13) 0.0255(16) -0.0060(12) -0.0141(13) -0.0051(11)
O5 0.0160(12) 0.0168(12) 0.0252(16) -0.0024(11) 0.0010(11) -0.0051(10)
O6 0.0231(13) 0.0167(12) 0.0193(15) -0.0058(11) -0.0016(11) -0.0067(10)
O7 0.0188(12) 0.0218(13) 0.0178(15) -0.0023(11) -0.0018(11) -0.0083(10)
O8 0.0156(12) 0.0147(12) 0.0283(16) -0.0071(11) -0.0005(11) -0.0066(10)
S1 0.0211(4) 0.0190(4) 0.0141(5) -0.0055(3) 0.0024(3) -0.0101(3)
S2 0.0150(4) 0.0118(4) 0.0170(5) -0.0031(3) 0.0003(3) -0.0050(3)

loop_
_atom_type_symbol
_atom_type_description
_atom_type_scat_dispersion_real
_atom_type_scat_dispersion_imag
_atom_type_scat_source
C C 0.0033 0.0016 'International Tables Vol C Tables 4.2.6.8 and 6.1.1.4'
H H 0.0000 0.0000 'International Tables Vol C Tables 4.2.6.8 and 6.1.1.4'
O O 0.0106 0.0060 'International Tables Vol C Tables 4.2.6.8 and 6.1.1.4'
S S 0.1246 0.1234 'International Tables Vol C Tables 4.2.6.8 and 6.1.1.4'

loop_
_geom_angle_atom_site_label_1
_geom_angle_atom_site_label_2
_geom_angle_atom_site_label_3
_geom_angle
O3 C1 O4 109.8(3)
O3 C1 C2 110.6(3)
O4 C1 C2 109.1(3)
O3 C1 C10 108.8(3)
O4 C1 C10 103.3(3)
C2 C1 C10 115.0(3)
C3 C2 C1 120.1(3)
C3 C2 S1 117.5(3)
C1 C2 S1 122.1(3)
C2 C3 C4 120.1(4)
C2 C3 H3A 119.9
C4 C3 H3A 119.9
C9 C4 C5 117.9(4)
C9 C4 C3 118.4(3)
C5 C4 C3 123.5(4)
C6 C5 C4 121.2(4)
C6 C5 H5 119.4
C4 C5 H5 119.4
C5 C6 C7 119.5(4)
C5 C6 H6 120.2
C7 C6 H6 120.2
C8 C7 C6 120.6(4)
C8 C7 H7A 119.7
C6 C7 H7A 119.7
C9 C8 C7 119.3(4)
C9 C8 H8 120.4
C7 C8 H8 120.4
O4 C9 C8 118.3(4)
O4 C9 C4 120.1(4)
C8 C9 C4 121.5(4)
C11 C10 C15 119.6(4)
C11 C10 C1 121.0(4)
C15 C10 C1 119.4(3)
C10 C11 C12 119.1(4)
C10 C11 H11 120.4
C12 C11 H11 120.4
C13 C12 C11 121.2(4)
C13 C12 H12 119.4
C11 C12 H12 119.4
C12 C13 C14 120.1(4)
C12 C13 H13 119.9
C14 C13 H13 119.9
C13 C14 C15 119.3(4)
C13 C14 H14 120.4
C15 C14 H14 120.4
C10 C15 C14 120.7(4)
C10 C15 H15 119.6
C14 C15 H15 119.6
C17 C16 C21 120.9(3)
C17 C16 S1 120.3(3)
C21 C16 S1 118.7(3)
C18 C17 C16 119.1(3)
C18 C17 H17 120.5
C16 C17 H17 120.5
C17 C18 C19 121.2(3)
C17 C18 H18 119.4
C19 C18 H18 119.4
C20 C19 C18 118.8(3)
C20 C19 C22 120.8(3)
C18 C19 C22 120.3(3)
C21 C20 C19 121.2(3)
C21 C20 H20 119.4
C19 C20 H20 119.4
C20 C21 C16 118.8(3)
C20 C21 H21 120.6
C16 C21 H21 120.6
C19 C22 C24 110.9(3)
C19 C22 C23 110.7(4)
C24 C22 C23 111.4(4)
C19 C22 H22 107.9
C24 C22 H22 107.9
C23 C22 H22 107.9
C22 C23 H23A 109.5
C22 C23 H23B 109.5
H23A C23 H23B 109.5
C22 C23 H23C 109.5
H23A C23 H23C 109.5
H23B C23 H23C 109.5
C22 C24 H24A 109.5
C22 C24 H24B 109.5
H24A C24 H24B 109.5
C22 C24 H24C 109.5
H24A C24 H24C 109.5
H24B C24 H24C 109.5
O7 C25 O8 110.1(3)
O7 C25 C34 108.1(3)
O8 C25 C34 104.0(3)
O7 C25 C26 110.9(3)
O8 C25 C26 108.2(3)
C34 C25 C26 115.3(3)
C27 C26 C25 120.3(3)
C27 C26 S2 117.8(3)
C25 C26 S2 121.3(2)
C26 C27 C28 120.0(3)
C26 C27 H27 120.0
C28 C27 H27 120.0
C33 C28 C29 119.1(3)
C33 C28 C27 117.7(3)
C29 C28 C27 123.2(3)
C30 C29 C28 120.5(4)
C30 C29 H29 119.7
C28 C29 H29 119.7
C29 C30 C31 119.5(3)
C29 C30 H30 120.3
C31 C30 H30 120.3
C30 C31 C32 121.1(3)
C30 C31 H31 119.5
C32 C31 H31 119.5
C33 C32 C31 119.0(3)
C33 C32 H32 120.5
C31 C32 H32 120.5
O8 C33 C32 118.3(3)
O8 C33 C28 120.7(3)
C32 C33 C28 120.8(3)
C39 C34 C35 120.0(3)
C39 C34 C25 120.5(4)
C35 C34 C25 119.5(3)
C34 C35 C36 119.8(4)
C34 C35 H35 120.1
C36 C35 H35 120.1
C37 C36 C35 119.7(4)
C37 C36 H36 120.1
C35 C36 H36 120.1
C38 C37 C36 121.1(3)
C38 C37 H37 119.4
C36 C37 H37 119.4
C37 C38 C39 119.6(4)
C37 C38 H38 120.2
C39 C38 H38 120.2
C34 C39 C38 119.7(4)
C34 C39 H39 120.2
C38 C39 H39 120.2
C45 C40 C41 120.3(4)
C45 C40 S2 120.7(3)
C41 C40 S2 119.0(3)
C42 C41 C40 119.6(4)
C42 C41 H41 120.2
C40 C41 H41 120.2
C41 C42 C43 121.8(4)
C41 C42 H42 119.1
C43 C42 H42 119.1
C44 C43 C42 117.6(4)
C44 C43 C46 124.4(5)
C42 C43 C46 118.0(5)
C45 C44 C43 121.7(4)
C45 C44 H44 119.1
C43 C44 H44 119.1
C40 C45 C44 118.9(4)
C40 C45 H45 120.6
C44 C45 H45 120.6
C48 C46 C43 118.3(8)
C48 C46 C47 114.1(5)
C43 C46 C47 108.5(5)
C48 C46 H46 104.8
C43 C46 H46 104.8
C47 C46 H46 104.8
C46 C47 H47A 109.5
C46 C47 H47B 109.5
H47A C47 H47B 109.5
C46 C47 H47C 109.5
H47A C47 H47C 109.5
H47B C47 H47C 109.5
C46 C48 H48A 109.5
C46 C48 H48B 109.5
H48A C48 H48B 109.5
C46 C48 H48C 109.5
H48A C48 H48C 109.5
H48B C48 H48C 109.5
C1 O3 H3 109.5
C9 O4 C1 119.3(3)
C25 O7 H7 109.5
C33 O8 C25 116.9(3)
O1 S1 O2 119.06(18)
O1 S1 C16 107.61(17)
O2 S1 C16 107.26(18)
O1 S1 C2 107.23(18)
O2 S1 C2 108.55(17)
C16 S1 C2 106.49(19)
O5 S2 O6 118.15(17)
O5 S2 C26 107.39(16)
O6 S2 C26 108.51(17)
O5 S2 C40 107.97(17)
O6 S2 C40 108.98(17)
C26 S2 C40 105.06(17)

loop_
_geom_bond_atom_site_label_1
_geom_bond_atom_site_label_2
_geom_bond_distance
C1 O3 1.392(5)
C1 O4 1.440(5)
C1 C2 1.524(5)
C1 C10 1.525(5)
C2 C3 1.346(5)
C2 S1 1.765(4)
C3 C4 1.436(5)
C3 H3A 0.9500
C4 C9 1.394(6)
C4 C5 1.404(5)
C5 C6 1.372(6)
C5 H5 0.9500
C6 C7 1.392(7)
C6 H6 0.9500
C7 C8 1.384(6)
C7 H7A 0.9500
C8 C9 1.379(6)
C8 H8 0.9500
C9 O4 1.374(4)
C10 C11 1.386(5)
C10 C15 1.389(6)
C11 C12 1.405(6)
C11 H11 0.9500
C12 C13 1.359(7)
C12 H12 0.9500
C13 C14 1.393(6)
C13 H13 0.9500
C14 C15 1.393(6)
C14 H14 0.9500
C15 H15 0.9500
C16 C17 1.396(5)
C16 C21 1.397(5)
C16 S1 1.750(4)
C17 C18 1.378(5)
C17 H17 0.9500
C18 C19 1.397(5)
C18 H18 0.9500
C19 C20 1.393(5)
C19 C22 1.516(5)
C20 C21 1.386(5)
C20 H20 0.9500
C21 H21 0.9500
C22 C24 1.528(6)
C22 C23 1.546(6)
C22 H22 1.0000
C23 H23A 0.9800
C23 H23B 0.9800
C23 H23C 0.9800
C24 H24A 0.9800
C24 H24B 0.9800
C24 H24C 0.9800
C25 O7 1.392(5)
C25 O8 1.458(4)
C25 C34 1.525(5)
C25 C26 1.529(5)
C26 C27 1.338(5)
C26 S2 1.760(4)
C27 C28 1.443(5)
C27 H27 0.9500
C28 C33 1.396(5)
C28 C29 1.396(5)
C29 C30 1.387(5)
C29 H29 0.9500
C30 C31 1.389(5)
C30 H30 0.9500
C31 C32 1.390(5)
C31 H31 0.9500
C32 C33 1.389(5)
C32 H32 0.9500
C33 O8 1.372(4)
C34 C39 1.387(5)
C34 C35 1.389(6)
C35 C36 1.396(5)
C35 H35 0.9500
C36 C37 1.377(6)
C36 H36 0.9500
C37 C38 1.371(7)
C37 H37 0.9500
C38 C39 1.405(5)
C38 H38 0.9500
C39 H39 0.9500
C40 C45 1.390(5)
C40 C41 1.396(6)
C40 S2 1.764(4)
C41 C42 1.365(6)
C41 H41 0.9500
C42 C43 1.399(6)
C42 H42 0.9500
C43 C44 1.392(7)
C43 C46 1.561(8)
C44 C45 1.391(6)
C44 H44 0.9500
C45 H45 0.9500
C46 C48 1.371(10)
C46 C47 1.595(10)
C46 H46 1.0000
C47 H47A 0.9800
C47 H47B 0.9800
C47 H47C 0.9800
C48 H48A 0.9800
C48 H48B 0.9800
C48 H48C 0.9800
O1 S1 1.439(3)
O2 S1 1.445(3)
O3 H3 0.8400
O5 S2 1.442(3)
O6 S2 1.445(3)
O7 H7 0.8400
